data_7125552
loop_
_publ_author_name
'Ishii, Youichi'
'Onaka, Ken-ichi'
'Hirakawa, Hidehiko'
'Shiramizu, Kohei'

_publ_section_title
;
 Site-selective and stepwise complexation of two M(cod)+ (M = Rh, Ir)
 fragments with calix[4]arene.
;
_journal_issue 10
_journal_name_full 'Chemical communications (Cambridge, England)'
_journal_page_first 1150
_journal_page_last 1151
_journal_paper_doi 10.1039/b201992m
_journal_year 2002
_chemical_formula_sum 'C45 H48 Cl2 O4 Rh2'
_chemical_formula_weight 929.59
_space_group_IT_number 14
_space_group_name_Hall '-P 2ybc'
_space_group_name_H-M_alt 'P 1 21/c 1'
_symmetry_cell_setting monoclinic
_symmetry_Int_Tables_number 14
_symmetry_space_group_name_H-M 'P 1 21/c 1'
_audit_creation_date 'Fri Nov  2 15:02:59 2001'
_audit_creation_method 'by teXsan'
_cell_angle_alpha 90
_cell_angle_beta 100.86(2)
_cell_angle_gamma 90
_cell_formula_units_Z 4
_cell_length_a 8.800(3)
_cell_length_b 19.972(3)
_cell_length_c 22.563(3)
_cell_measurement_reflns_used 25
_cell_measurement_temperature 294.2
_cell_measurement_theta_max 20.0
_cell_measurement_theta_min 19.9
_cell_volume 3894.5(16)
_computing_cell_refinement 'MSC/AFC Diffractometer Control'
_computing_data_collection 'MSC/AFC Diffractometer Control'
_computing_data_reduction 'teXsan Ver. 1.11'
_computing_publication_material 'teXsan Ver. 1.11'
_computing_structure_refinement 'teXsan Ver. 1.10'
_computing_structure_solution DirectMethod
_diffrn_measurement_device_type 'Rigaku AFC7R'
_diffrn_measurement_method \w-2\q
_diffrn_radiation_type 'Mo K\a'
_diffrn_radiation_wavelength 0.7107
_diffrn_reflns_av_R_equivalents 0.017
_diffrn_reflns_limit_h_max 13
_diffrn_reflns_limit_h_min 0
_diffrn_reflns_limit_k_max 26
_diffrn_reflns_limit_k_min 0
_diffrn_reflns_limit_l_max 20
_diffrn_reflns_limit_l_min -21
_diffrn_reflns_number 9507
_diffrn_reflns_theta_full 27.50
_diffrn_reflns_theta_max 27.50
_diffrn_standards_decay_% 0.42
_diffrn_standards_interval_count 150
_diffrn_standards_number 3
_exptl_absorpt_coefficient_mu 1.026
_exptl_absorpt_correction_T_max 1.000
_exptl_absorpt_correction_T_min 0.851
_exptl_absorpt_correction_type psi-scan
_exptl_absorpt_process_details '(North, Phillips & Mathews, 1968)'
_exptl_crystal_colour lightbrownXDIM
_exptl_crystal_density_diffrn 1.585
_exptl_crystal_density_method 'not measured'
_exptl_crystal_description XDIM
_exptl_crystal_size_max 0.400
_exptl_crystal_size_mid 0.300
_exptl_crystal_size_min 0.300
_refine_diff_density_max 0.92
_refine_diff_density_min -0.70
_refine_ls_extinction_coef 0.0054(3)
_refine_ls_extinction_method 'Zachariasen(1967) type 2 Gaussian isotropic'
_refine_ls_goodness_of_fit_ref 1.422
_refine_ls_hydrogen_treatment noref
_refine_ls_number_parameters 488
_refine_ls_number_reflns 5537
_refine_ls_R_factor_gt 0.0414
_refine_ls_shift/su_max 0.0020
_refine_ls_structure_factor_coef F
_refine_ls_weighting_details 'w = 1/[\s^2^(Fo) + 0.00022|Fo|^2^]'
_refine_ls_weighting_scheme calc
_refine_ls_wR_factor_ref 0.0422
_reflns_number_gt 5537
_reflns_number_total 8941
_reflns_threshold_expression F^2^>2.0\s(F^2^)
_cod_data_source_file b201992m.txt
_cod_data_source_block '[{(cod)Rh}2(h6:h2-L1H2)]$Ba$(JH2Cl2(3a$Ba$(JH2Cl2)'
_cod_original_cell_volume 3894(1)
_cod_original_formula_sum 'C45 H48 Cl2 O4 Rh2 '
_cod_database_code 7125552

loop_
_symmetry_equiv_pos_as_xyz
x,y,z
-x,1/2+y,1/2-z
-x,-y,-z
x,1/2-y,1/2+z

loop_
_atom_site_label
_atom_site_type_symbol
_atom_site_fract_x
_atom_site_fract_y
_atom_site_fract_z
_atom_site_U_iso_or_equiv
_atom_site_adp_type
_atom_site_occupancy
_atom_site_calc_flag
_atom_site_refinement_flags
Rh(1) Rh 0.28613(5) 0.31861(2) 0.34939(2) 0.0324(1) Uani 1.00 d .
Rh(2) Rh -0.04251(5) 0.52880(2) 0.33807(2) 0.0329(1) Uani 1.00 d .
Cl(1) Cl -0.1229(3) 0.31447(10) 0.01817(10) 0.0945(7) Uani 1.00 d .
Cl(2) Cl 0.1459(3) 0.3448(2) 0.1019(1) 0.109(1) Uani 0.75 d P
Cl(3) Cl 0.106(1) 0.4013(6) 0.1165(5) 0.115(4) Uani 0.25 d P
O(1) O 0.0042(4) 0.4275(2) 0.3431(1) 0.0360(10) Uani 1.00 d .
O(2) O -0.0095(4) 0.5305(2) 0.2485(1) 0.0416(10) Uani 1.00 d .
O(3) O -0.2761(4) 0.5244(2) 0.1890(2) 0.045(1) Uani 1.00 d .
O(4) O -0.2897(4) 0.4140(2) 0.2510(2) 0.052(1) Uani 1.00 d .
C(1) C 0.0807(5) 0.3928(2) 0.3106(2) 0.031(1) Uani 1.00 d .
C(2) C 0.0268(5) 0.3257(2) 0.2916(2) 0.034(1) Uani 1.00 d .
C(3) C 0.1166(6) 0.2846(2) 0.2630(2) 0.039(1) Uani 1.00 d .
C(4) C 0.2599(7) 0.3069(3) 0.2506(2) 0.044(2) Uani 1.00 d .
C(5) C 0.3068(6) 0.3739(3) 0.2629(2) 0.040(2) Uani 1.00 d .
C(6) C 0.2229(5) 0.4162(2) 0.2938(2) 0.032(1) Uani 1.00 d .
C(7) C 0.2832(6) 0.4858(3) 0.3089(2) 0.037(1) Uani 1.00 d .
C(8) C 0.1132(6) 0.5499(2) 0.2254(2) 0.033(1) Uani 1.00 d .
C(9) C 0.2624(5) 0.5313(2) 0.2541(2) 0.035(1) Uani 1.00 d .
C(10) C 0.3891(6) 0.5508(3) 0.2299(3) 0.045(2) Uani 1.00 d .
C(11) C 0.3694(7) 0.5878(3) 0.1770(3) 0.052(2) Uani 1.00 d .
C(12) C 0.2226(7) 0.6055(3) 0.1490(2) 0.047(2) Uani 1.00 d .
C(13) C 0.0934(6) 0.5876(2) 0.1718(2) 0.038(1) Uani 1.00 d .
C(14) C -0.0669(6) 0.6074(3) 0.1390(2) 0.046(2) Uani 1.00 d .
C(15) C -0.2649(6) 0.5134(3) 0.1303(2) 0.041(2) Uani 1.00 d .
C(16) C -0.1628(6) 0.5522(3) 0.1036(2) 0.043(2) Uani 1.00 d .
C(17) C -0.1574(7) 0.5397(3) 0.0438(2) 0.053(2) Uani 1.00 d .
C(18) C -0.2505(7) 0.4915(3) 0.0105(2) 0.055(2) Uani 1.00 d .
C(19) C -0.3501(7) 0.4552(3) 0.0370(2) 0.050(2) Uani 1.00 d .
C(20) C -0.3593(6) 0.4640(3) 0.0975(2) 0.044(2) Uani 1.00 d .
C(21) C -0.4688(6) 0.4222(3) 0.1271(2) 0.048(2) Uani 1.00 d .
C(22) C -0.3117(5) 0.3583(3) 0.2160(2) 0.039(2) Uani 1.00 d .
C(23) C -0.4018(6) 0.3582(3) 0.1575(2) 0.043(2) Uani 1.00 d .
C(24) C -0.4278(6) 0.2969(3) 0.1286(3) 0.053(2) Uani 1.00 d .
C(25) C -0.3701(7) 0.2384(3) 0.1555(3) 0.059(2) Uani 1.00 d .
C(26) C -0.2773(6) 0.2393(3) 0.2125(3) 0.047(2) Uani 1.00 d .
C(27) C -0.2440(6) 0.2997(3) 0.2429(2) 0.040(1) Uani 1.00 d .
C(28) C -0.1301(6) 0.3025(2) 0.3025(2) 0.038(1) Uani 1.00 d .
C(29) C 0.4149(7) 0.2314(3) 0.3849(3) 0.055(2) Uani 1.00 d .
C(30) C 0.5149(7) 0.2813(3) 0.3747(3) 0.056(2) Uani 1.00 d .
C(31) C 0.6075(7) 0.3255(4) 0.4232(3) 0.074(2) Uani 1.00 d .
C(32) C 0.5124(9) 0.3578(4) 0.4639(3) 0.079(3) Uani 1.00 d .
C(33) C 0.3466(8) 0.3667(3) 0.4354(2) 0.055(2) Uani 1.00 d .
C(34) C 0.2343(7) 0.3196(3) 0.4382(2) 0.056(2) Uani 1.00 d .
C(35) C 0.2619(9) 0.2527(4) 0.4685(3) 0.075(2) Uani 1.00 d .
C(36) C 0.3858(8) 0.2128(3) 0.4481(3) 0.070(2) Uani 1.00 d .
C(37) C -0.0086(9) 0.6310(3) 0.3472(3) 0.065(2) Uani 1.00 d .
C(38) C -0.1622(9) 0.6198(3) 0.3257(3) 0.069(2) Uani 1.00 d .
C(39) C -0.286(1) 0.6246(5) 0.3633(4) 0.107(4) Uani 1.00 d .
C(40) C -0.2895(9) 0.5697(5) 0.4054(4) 0.103(3) Uani 1.00 d .
C(41) C -0.1628(7) 0.5180(3) 0.4093(3) 0.054(2) Uani 1.00 d .
C(42) C -0.0076(7) 0.5319(3) 0.4327(2) 0.053(2) Uani 1.00 d .
C(43) C 0.0493(9) 0.5990(4) 0.4567(3) 0.090(3) Uani 1.00 d .
C(44) C 0.060(1) 0.6496(4) 0.4105(4) 0.106(3) Uani 1.00 d .
C(45) C -0.0510(8) 0.3471(4) 0.0919(3) 0.082(3) Uani 1.00 d .
H(1) H -0.1840 0.5351 0.2065 0.0590 Uiso 1.00 calc .
H(2) H -0.3011 0.4504 0.2309 0.0590 Uiso 1.00 calc .
H(3) H 0.0816 0.2407 0.2514 0.0467 Uiso 1.00 calc .
H(4) H 0.3245 0.2768 0.2341 0.0523 Uiso 1.00 calc .
H(5) H 0.3964 0.3903 0.2499 0.0480 Uiso 1.00 calc .
H(6) H 0.2291 0.5046 0.3376 0.0445 Uiso 1.00 calc .
H(7) H 0.3903 0.4831 0.3259 0.0445 Uiso 1.00 calc .
H(8) H 0.4904 0.5388 0.2498 0.0541 Uiso 1.00 calc .
H(9) H 0.4564 0.6006 0.1603 0.0623 Uiso 1.00 calc .
H(10) H 0.2095 0.6308 0.1128 0.0558 Uiso 1.00 calc .
H(11) H -0.1226 0.6238 0.1682 0.0556 Uiso 1.00 calc .
H(12) H -0.0554 0.6422 0.1115 0.0556 Uiso 1.00 calc .
H(13) H -0.0881 0.5648 0.0249 0.0637 Uiso 1.00 calc .
H(14) H -0.2447 0.4840 -0.0306 0.0663 Uiso 1.00 calc .
H(15) H -0.4150 0.4230 0.0137 0.0603 Uiso 1.00 calc .
H(16) H -0.5025 0.4492 0.1568 0.0578 Uiso 1.00 calc .
H(17) H -0.5551 0.4105 0.0969 0.0578 Uiso 1.00 calc .
H(18) H -0.4875 0.2954 0.0889 0.0640 Uiso 1.00 calc .
H(19) H -0.3937 0.1970 0.1351 0.0706 Uiso 1.00 calc .
H(20) H -0.2365 0.1987 0.2308 0.0568 Uiso 1.00 calc .
H(21) H -0.1202 0.2592 0.3203 0.0458 Uiso 1.00 calc .
H(22) H -0.1669 0.3329 0.3289 0.0458 Uiso 1.00 calc .
H(23) H 0.3609 0.2072 0.3511 0.0660 Uiso 1.00 calc .
H(24) H 0.5270 0.2885 0.3342 0.0676 Uiso 1.00 calc .
H(25) H 0.6848 0.2988 0.4473 0.0891 Uiso 1.00 calc .
H(26) H 0.6554 0.3598 0.4041 0.0891 Uiso 1.00 calc .
H(27) H 0.5175 0.3306 0.4988 0.0948 Uiso 1.00 calc .
H(28) H 0.5552 0.4006 0.4754 0.0948 Uiso 1.00 calc .
H(29) H 0.3169 0.4071 0.4142 0.0655 Uiso 1.00 calc .
H(30) H 0.1312 0.3302 0.4195 0.0675 Uiso 1.00 calc .
H(31) H 0.2908 0.2598 0.5108 0.0902 Uiso 1.00 calc .
H(32) H 0.1683 0.2279 0.4602 0.0902 Uiso 1.00 calc .
H(33) H 0.3572 0.1669 0.4477 0.0843 Uiso 1.00 calc .
H(34) H 0.4794 0.2192 0.4763 0.0843 Uiso 1.00 calc .
H(35) H 0.0599 0.6266 0.3195 0.0778 Uiso 1.00 calc .
H(36) H -0.1928 0.6082 0.2844 0.0822 Uiso 1.00 calc .
H(37) H -0.2705 0.6650 0.3858 0.1279 Uiso 1.00 calc .
H(38) H -0.3834 0.6261 0.3366 0.1279 Uiso 1.00 calc .
H(39) H -0.2832 0.5885 0.4445 0.1232 Uiso 1.00 calc .
H(40) H -0.3857 0.5472 0.3939 0.1232 Uiso 1.00 calc .
H(41) H -0.1899 0.4741 0.3950 0.0651 Uiso 1.00 calc .
H(42) H 0.0657 0.4968 0.4335 0.0638 Uiso 1.00 calc .
H(43) H -0.0194 0.6152 0.4811 0.1075 Uiso 1.00 calc .
H(44) H 0.1494 0.5932 0.4807 0.1075 Uiso 1.00 calc .
H(45) H 0.1668 0.6591 0.4121 0.1275 Uiso 1.00 calc .
H(46) H 0.0094 0.6889 0.4204 0.1275 Uiso 1.00 calc .

loop_
_atom_site_aniso_label
_atom_site_aniso_U_11
_atom_site_aniso_U_22
_atom_site_aniso_U_33
_atom_site_aniso_U_12
_atom_site_aniso_U_13
_atom_site_aniso_U_23
Rh(1) 0.0316(2) 0.0367(2) 0.0285(2) 0.0046(2) 0.0046(2) 0.0003(2)
Rh(2) 0.0369(2) 0.0342(2) 0.0288(2) 0.0004(2) 0.0092(2) -0.0023(2)
Cl(1) 0.120(2) 0.075(1) 0.085(1) 0.003(1) 0.011(1) 0.011(1)
Cl(2) 0.059(2) 0.195(4) 0.069(2) -0.003(2) 0.004(1) 0.003(2)
Cl(3) 0.141(9) 0.107(8) 0.085(7) -0.024(7) -0.011(6) 0.027(6)
O(1) 0.041(2) 0.033(2) 0.036(2) 0.000(2) 0.014(2) -0.001(2)
O(2) 0.029(2) 0.065(2) 0.031(2) -0.004(2) 0.007(1) 0.006(2)
O(3) 0.031(2) 0.064(2) 0.037(2) -0.002(2) 0.004(2) -0.003(2)
O(4) 0.063(3) 0.045(2) 0.041(2) 0.004(2) -0.006(2) -0.002(2)
C(1) 0.032(3) 0.036(3) 0.024(2) 0.004(2) 0.005(2) 0.006(2)
C(2) 0.033(3) 0.039(3) 0.027(2) 0.000(2) -0.001(2) 0.003(2)
C(3) 0.047(3) 0.036(3) 0.031(3) 0.004(2) 0.001(2) -0.004(2)
C(4) 0.052(3) 0.049(3) 0.030(3) 0.011(3) 0.009(2) -0.006(2)
C(5) 0.039(3) 0.053(3) 0.028(3) 0.006(3) 0.009(2) 0.008(2)
C(6) 0.033(3) 0.036(3) 0.025(2) 0.003(2) 0.001(2) 0.004(2)
C(7) 0.032(3) 0.044(3) 0.034(3) -0.003(2) 0.002(2) 0.004(2)
C(8) 0.038(3) 0.034(3) 0.028(3) -0.001(2) 0.009(2) 0.000(2)
C(9) 0.034(3) 0.035(3) 0.036(3) 0.001(2) 0.009(2) 0.001(2)
C(10) 0.036(3) 0.044(3) 0.057(4) 0.000(2) 0.014(3) 0.007(3)
C(11) 0.047(3) 0.048(3) 0.066(4) -0.005(3) 0.024(3) 0.013(3)
C(12) 0.054(4) 0.043(3) 0.045(3) -0.005(3) 0.018(3) 0.015(3)
C(13) 0.041(3) 0.033(3) 0.039(3) 0.002(2) 0.009(2) 0.002(2)
C(14) 0.052(3) 0.047(3) 0.042(3) 0.004(3) 0.012(3) 0.012(3)
C(15) 0.033(3) 0.054(4) 0.034(3) 0.009(2) 0.000(2) 0.004(2)
C(16) 0.041(3) 0.050(3) 0.035(3) 0.013(3) 0.000(2) 0.010(2)
C(17) 0.058(4) 0.066(4) 0.037(3) 0.007(3) 0.013(3) 0.013(3)
C(18) 0.068(4) 0.065(4) 0.031(3) 0.011(3) 0.003(3) -0.001(3)
C(19) 0.055(4) 0.053(4) 0.038(3) 0.003(3) -0.002(3) 0.000(3)
C(20) 0.036(3) 0.052(3) 0.042(3) 0.008(3) -0.001(2) 0.007(3)
C(21) 0.029(3) 0.066(4) 0.045(3) -0.004(3) -0.006(2) -0.001(3)
C(22) 0.027(3) 0.047(3) 0.045(3) -0.008(2) 0.008(2) -0.001(3)
C(23) 0.026(3) 0.055(4) 0.046(3) -0.006(2) 0.006(2) -0.001(3)
C(24) 0.042(3) 0.068(4) 0.047(4) -0.015(3) 0.002(3) -0.013(3)
C(25) 0.055(4) 0.050(4) 0.072(5) -0.020(3) 0.011(3) -0.021(3)
C(26) 0.045(3) 0.041(3) 0.057(4) -0.007(3) 0.011(3) -0.003(3)
C(27) 0.029(3) 0.042(3) 0.050(3) -0.006(2) 0.011(2) 0.000(2)
C(28) 0.035(3) 0.037(3) 0.042(3) -0.002(2) 0.007(2) 0.008(2)
C(29) 0.055(4) 0.049(4) 0.054(4) 0.011(3) -0.008(3) -0.004(3)
C(30) 0.040(3) 0.080(5) 0.046(4) 0.014(3) 0.002(3) 0.009(3)
C(31) 0.044(4) 0.087(5) 0.083(5) -0.017(4) -0.012(4) 0.017(4)
C(32) 0.075(5) 0.097(6) 0.058(4) -0.018(4) -0.004(4) -0.016(4)
C(33) 0.073(4) 0.055(4) 0.033(3) 0.004(3) 0.000(3) -0.001(3)
C(34) 0.050(4) 0.091(5) 0.027(3) 0.010(4) 0.004(3) 0.006(3)
C(35) 0.088(5) 0.091(5) 0.047(4) -0.016(5) 0.014(4) 0.006(4)
C(36) 0.065(4) 0.062(4) 0.073(5) -0.011(4) -0.013(4) 0.030(4)
C(37) 0.094(6) 0.038(3) 0.064(5) 0.002(3) 0.020(4) -0.002(3)
C(38) 0.092(5) 0.051(4) 0.064(4) 0.030(4) 0.018(4) -0.008(3)
C(39) 0.094(6) 0.107(7) 0.121(8) 0.042(6) 0.027(6) -0.024(6)
C(40) 0.065(5) 0.162(9) 0.094(6) 0.014(6) 0.050(5) -0.018(6)
C(41) 0.059(4) 0.068(4) 0.041(3) -0.014(3) 0.022(3) -0.021(3)
C(42) 0.071(4) 0.058(4) 0.033(3) 0.001(3) 0.015(3) -0.008(3)
C(43) 0.111(6) 0.096(6) 0.057(5) -0.043(5) 0.005(4) -0.031(4)
C(44) 0.163(9) 0.073(5) 0.078(6) -0.048(6) 0.012(6) -0.023(5)
C(45) 0.057(4) 0.112(6) 0.077(5) 0.002(4) 0.010(4) -0.015(5)

loop_
_atom_type_symbol
_atom_type_description
_atom_type_scat_dispersion_real
_atom_type_scat_dispersion_imag
_atom_type_scat_source
C C 0.003 0.002
;International Tables for Crystallography
(1992, Vol. C, Tables 4.2.6.8 and 6.1.1.1)
;
H H 0.000 0.000
;International Tables for Crystallography
(1992, Vol. C, Table 6.1.1.2)
;
Rh Rh -1.118 0.919
;International Tables for Crystallography
(1992, Vol. C, Tables 4.2.6.8 and 6.1.1.1)
;
O O 0.011 0.006
;International Tables for Crystallography
(1992, Vol. C, Tables 4.2.6.8 and 6.1.1.1)
;
Cl Cl 0.148 0.159
;International Tables for Crystallography
(1992, Vol. C, Tables 4.2.6.8 and 6.1.1.1)
;

loop_
_geom_angle_atom_site_label_1
_geom_angle_atom_site_label_2
_geom_angle_atom_site_label_3
_geom_angle
_geom_angle_publ_flag
C(1) Rh(1) C(2) 35.5(2) yes
C(1) Rh(1) C(3) 63.2(2) yes
C(1) Rh(1) C(4) 76.5(2) yes
C(1) Rh(1) C(5) 63.9(2) yes
C(1) Rh(1) C(6) 36.0(2) yes
C(1) Rh(1) C(29) 162.8(2) yes
C(1) Rh(1) C(30) 159.5(2) yes
C(1) Rh(1) C(33) 95.5(2) yes
C(1) Rh(1) C(34) 93.3(2) yes
C(2) Rh(1) C(3) 33.9(2) yes
C(2) Rh(1) C(4) 63.4(2) yes
C(2) Rh(1) C(5) 74.2(2) yes
C(2) Rh(1) C(6) 63.5(2) yes
C(2) Rh(1) C(29) 129.0(2) yes
C(2) Rh(1) C(30) 156.9(2) yes
C(2) Rh(1) C(33) 120.8(2) yes
C(2) Rh(1) C(34) 99.2(2) yes
C(3) Rh(1) C(4) 36.2(2) yes
C(3) Rh(1) C(5) 64.2(2) yes
C(3) Rh(1) C(6) 75.0(2) yes
C(3) Rh(1) C(29) 106.7(2) yes
C(3) Rh(1) C(30) 123.4(2) yes
C(3) Rh(1) C(33) 154.6(2) yes
C(3) Rh(1) C(34) 125.0(2) yes
C(4) Rh(1) C(5) 36.7(2) yes
C(4) Rh(1) C(6) 64.9(2) yes
C(4) Rh(1) C(29) 103.8(2) yes
C(4) Rh(1) C(30) 98.5(2) yes
C(4) Rh(1) C(33) 157.3(2) yes
C(4) Rh(1) C(34) 161.2(2) yes
C(5) Rh(1) C(6) 35.1(2) yes
C(5) Rh(1) C(29) 126.2(2) yes
C(5) Rh(1) C(30) 100.1(2) yes
C(5) Rh(1) C(33) 120.8(2) yes
C(5) Rh(1) C(34) 149.7(2) yes
C(6) Rh(1) C(29) 159.3(2) yes
C(6) Rh(1) C(30) 123.9(2) yes
C(6) Rh(1) C(33) 96.1(2) yes
C(6) Rh(1) C(34) 115.2(2) yes
C(29) Rh(1) C(30) 37.6(2) yes
C(29) Rh(1) C(33) 90.1(2) yes
C(29) Rh(1) C(34) 81.3(2) yes
C(30) Rh(1) C(33) 81.5(2) yes
C(30) Rh(1) C(34) 96.3(2) yes
C(33) Rh(1) C(34) 37.5(2) yes
O(1) Rh(2) O(2) 90.4(1) yes
O(1) Rh(2) C(37) 159.9(2) yes
O(1) Rh(2) C(38) 161.6(2) yes
O(1) Rh(2) C(41) 88.9(2) yes
O(1) Rh(2) C(42) 89.0(2) yes
O(2) Rh(2) C(37) 92.1(2) yes
O(2) Rh(2) C(38) 90.9(2) yes
O(2) Rh(2) C(41) 157.4(2) yes
O(2) Rh(2) C(42) 163.7(2) yes
C(37) Rh(2) C(38) 38.3(3) yes
C(37) Rh(2) C(41) 96.3(2) yes
C(37) Rh(2) C(42) 83.1(2) yes
C(38) Rh(2) C(41) 82.9(3) yes
C(38) Rh(2) C(42) 94.8(2) yes
C(41) Rh(2) C(42) 38.9(2) yes
Cl(3) Cl(2) C(45) 71.1(6) yes
Cl(2) Cl(3) C(45) 66.7(5) yes
Rh(2) O(1) C(1) 128.0(3) yes
Rh(2) O(2) C(8) 130.3(3) yes
Rh(1) C(1) O(1) 124.8(3) yes
Rh(1) C(1) C(2) 73.6(3) yes
Rh(1) C(1) C(6) 70.3(3) yes
O(1) C(1) C(2) 119.1(4) yes
O(1) C(1) C(6) 123.0(4) yes
C(2) C(1) C(6) 117.8(4) yes
Rh(1) C(2) C(1) 70.9(2) yes
Rh(1) C(2) C(3) 69.6(3) yes
Rh(1) C(2) C(28) 133.7(3) yes
C(1) C(2) C(3) 120.1(4) yes
C(1) C(2) C(28) 119.2(4) yes
C(3) C(2) C(28) 120.7(5) yes
Rh(1) C(3) C(2) 76.6(3) yes
Rh(1) C(3) C(4) 67.6(3) yes
C(2) C(3) C(4) 121.0(5) yes
Rh(1) C(4) C(3) 76.2(3) yes
Rh(1) C(4) C(5) 74.4(3) yes
C(3) C(4) C(5) 119.8(4) yes
Rh(1) C(5) C(4) 69.0(3) yes
Rh(1) C(5) C(6) 74.3(3) yes
C(4) C(5) C(6) 120.7(5) yes
Rh(1) C(6) C(1) 73.7(3) yes
Rh(1) C(6) C(5) 70.5(3) yes
Rh(1) C(6) C(7) 127.8(3) yes
C(1) C(6) C(5) 120.0(4) yes
C(1) C(6) C(7) 121.5(4) yes
C(5) C(6) C(7) 118.5(4) yes
C(6) C(7) C(9) 112.6(4) yes
O(2) C(8) C(9) 119.8(4) yes
O(2) C(8) C(13) 120.7(4) yes
C(9) C(8) C(13) 119.5(4) yes
C(7) C(9) C(8) 119.6(4) yes
C(7) C(9) C(10) 120.5(4) yes
C(8) C(9) C(10) 119.8(5) yes
C(9) C(10) C(11) 120.6(5) yes
C(10) C(11) C(12) 119.2(5) yes
C(11) C(12) C(13) 122.1(5) yes
C(8) C(13) C(12) 118.8(5) yes
C(8) C(13) C(14) 120.8(4) yes
C(12) C(13) C(14) 120.4(5) yes
C(13) C(14) C(16) 116.1(4) yes
O(3) C(15) C(16) 119.7(5) yes
O(3) C(15) C(20) 118.7(5) yes
C(16) C(15) C(20) 121.6(5) yes
C(14) C(16) C(15) 120.8(5) yes
C(14) C(16) C(17) 121.7(5) yes
C(15) C(16) C(17) 117.5(5) yes
C(16) C(17) C(18) 121.9(5) yes
C(17) C(18) C(19) 119.6(5) yes
C(18) C(19) C(20) 121.8(5) yes
C(15) C(20) C(19) 117.7(5) yes
C(15) C(20) C(21) 120.9(5) yes
C(19) C(20) C(21) 121.4(5) yes
C(20) C(21) C(23) 115.9(4) yes
O(4) C(22) C(23) 122.7(5) yes
O(4) C(22) C(27) 115.6(5) yes
C(23) C(22) C(27) 121.6(5) yes
C(21) C(23) C(22) 121.7(5) yes
C(21) C(23) C(24) 121.1(5) yes
C(22) C(23) C(24) 117.2(5) yes
C(23) C(24) C(25) 122.0(5) yes
C(24) C(25) C(26) 120.3(5) yes
C(25) C(26) C(27) 120.1(5) yes
C(22) C(27) C(26) 118.6(5) yes
C(22) C(27) C(28) 120.6(5) yes
C(26) C(27) C(28) 120.7(5) yes
C(2) C(28) C(27) 109.6(4) yes
Rh(1) C(29) C(30) 70.2(3) yes
Rh(1) C(29) C(36) 111.9(4) yes
C(30) C(29) C(36) 123.5(5) yes
Rh(1) C(30) C(29) 72.2(3) yes
Rh(1) C(30) C(31) 110.0(4) yes
C(29) C(30) C(31) 125.0(6) yes
C(30) C(31) C(32) 114.0(5) yes
C(31) C(32) C(33) 113.7(5) yes
Rh(1) C(33) C(32) 113.2(4) yes
Rh(1) C(33) C(34) 71.1(3) yes
C(32) C(33) C(34) 123.5(6) yes
Rh(1) C(34) C(33) 71.4(3) yes
Rh(1) C(34) C(35) 112.0(4) yes
C(33) C(34) C(35) 125.1(6) yes
C(34) C(35) C(36) 113.7(5) yes
C(29) C(36) C(35) 114.5(5) yes
Rh(2) C(37) C(38) 71.8(4) yes
Rh(2) C(37) C(44) 111.5(5) yes
C(38) C(37) C(44) 125.2(7) yes
Rh(2) C(38) C(37) 69.9(4) yes
Rh(2) C(38) C(39) 112.4(5) yes
C(37) C(38) C(39) 124.3(7) yes
C(38) C(39) C(40) 115.2(7) yes
C(39) C(40) C(41) 116.5(6) yes
Rh(2) C(41) C(40) 111.1(5) yes
Rh(2) C(41) C(42) 70.8(3) yes
C(40) C(41) C(42) 123.1(6) yes
Rh(2) C(42) C(41) 70.3(3) yes
Rh(2) C(42) C(43) 111.6(4) yes
C(41) C(42) C(43) 123.5(6) yes
C(42) C(43) C(44) 115.1(6) yes
C(37) C(44) C(43) 116.0(6) yes
Cl(1) C(45) Cl(2) 106.5(4) yes
Cl(1) C(45) Cl(3) 129.5(6) yes
Cl(2) C(45) Cl(3) 42.2(4) yes

loop_
_geom_bond_atom_site_label_1
_geom_bond_atom_site_label_2
_geom_bond_distance
_geom_bond_publ_flag
Rh(1) C(1) 2.373(4) yes
Rh(1) C(2) 2.409(5) yes
Rh(1) C(3) 2.322(5) yes
Rh(1) C(4) 2.210(5) yes
Rh(1) C(5) 2.280(5) yes
Rh(1) C(6) 2.328(4) yes
Rh(1) C(29) 2.148(6) yes
Rh(1) C(30) 2.122(6) yes
Rh(1) C(33) 2.141(6) yes
Rh(1) C(34) 2.137(5) yes
Rh(2) O(1) 2.063(3) yes
Rh(2) O(2) 2.095(3) yes
Rh(2) C(37) 2.068(6) yes
Rh(2) C(38) 2.092(6) yes
Rh(2) C(41) 2.095(5) yes
Rh(2) C(42) 2.101(5) yes
Cl(1) C(45) 1.788(7) yes
Cl(2) Cl(3) 1.25(1) yes
Cl(2) C(45) 1.705(7) yes
Cl(3) C(45) 1.76(1) yes
O(1) C(1) 1.287(5) yes
O(2) C(8) 1.342(5) yes
O(3) C(15) 1.365(6) yes
O(4) C(22) 1.357(6) yes
C(1) C(2) 1.458(7) yes
C(1) C(6) 1.452(6) yes
C(2) C(3) 1.381(7) yes
C(2) C(28) 1.520(7) yes
C(3) C(4) 1.413(7) yes
C(4) C(5) 1.413(7) yes
C(5) C(6) 1.392(7) yes
C(6) C(7) 1.504(6) yes
C(7) C(9) 1.518(7) yes
C(8) C(9) 1.400(7) yes
C(8) C(13) 1.406(6) yes
C(9) C(10) 1.386(7) yes
C(10) C(11) 1.387(7) yes
C(11) C(12) 1.373(8) yes
C(12) C(13) 1.381(7) yes
C(13) C(14) 1.518(7) yes
C(14) C(16) 1.520(8) yes
C(15) C(16) 1.405(7) yes
C(15) C(20) 1.407(7) yes
C(16) C(17) 1.383(7) yes
C(17) C(18) 1.388(8) yes
C(18) C(19) 1.361(8) yes
C(19) C(20) 1.394(7) yes
C(20) C(21) 1.520(7) yes
C(21) C(23) 1.517(8) yes
C(22) C(23) 1.406(7) yes
C(22) C(27) 1.400(7) yes
C(23) C(24) 1.386(8) yes
C(24) C(25) 1.369(8) yes
C(25) C(26) 1.387(8) yes
C(26) C(27) 1.389(7) yes
C(27) C(28) 1.520(7) yes
C(29) C(30) 1.376(8) yes
C(29) C(36) 1.543(9) yes
C(30) C(31) 1.519(9) yes
C(31) C(32) 1.499(10) yes
C(32) C(33) 1.490(9) yes
C(33) C(34) 1.375(8) yes
C(34) C(35) 1.498(9) yes
C(35) C(36) 1.492(10) yes
C(37) C(38) 1.366(9) yes
C(37) C(44) 1.491(9) yes
C(38) C(39) 1.50(1) yes
C(39) C(40) 1.46(1) yes
C(40) C(41) 1.51(1) yes
C(41) C(42) 1.397(8) yes
C(42) C(43) 1.495(9) yes
C(43) C(44) 1.47(1) yes

loop_
_geom_contact_atom_site_label_1
_geom_contact_atom_site_label_2
_geom_contact_distance
_geom_contact_site_symmetry_2
Cl(1) C(19) 3.521(6) .
Cl(2) C(4) 3.402(6) .
Cl(3) C(5) 3.48(1) .
O(3) C(10) 3.292(6) 1_455
O(3) C(11) 3.330(7) 1_455
C(19) C(19) 3.36(1) 3_465
C(19) C(45) 3.449(9) .
C(20) C(45) 3.599(9) .
C(42) C(42) 3.27(1) 3_566

loop_
_geom_hbond_atom_site_label_D
_geom_hbond_atom_site_label_H
_geom_hbond_atom_site_label_A
_geom_hbond_site_distance_dh
_geom_hbond_site_distance_ha
_geom_hbond_site_distance_da
_geom_hbond_angle_DHA
_geom_hbond_publ_flag
O3 H1 O2 0.860 1.650 2.479(4) 161.034 no
O4 H2 O2 0.850 2.987 3.397(5) 111.946 no
O4 H2 O3 0.850 1.789 2.621(5) 166.079 no

loop_
_geom_torsion_atom_site_label_1
_geom_torsion_atom_site_label_2
_geom_torsion_atom_site_label_3
_geom_torsion_atom_site_label_4
_geom_torsion
_geom_torsion_publ_flag
Rh(1) C(1) O(1) Rh(2) 129.5(3) yes
Rh(1) C(1) C(2) C(3) -51.2(4) yes
Rh(1) C(1) C(2) C(28) 130.1(4) yes
Rh(1) C(1) C(6) C(5) 55.2(4) yes
Rh(1) C(1) C(6) C(7) -124.8(4) yes
Rh(1) C(2) C(1) O(1) -121.1(4) yes
Rh(1) C(2) C(1) C(6) 56.5(4) yes
Rh(1) C(2) C(3) C(4) -53.0(4) yes
Rh(1) C(2) C(28) C(27) -161.1(4) yes
Rh(1) C(3) C(2) C(1) 51.8(4) yes
Rh(1) C(3) C(2) C(28) -129.5(4) yes
Rh(1) C(3) C(4) C(5) -62.6(4) yes
Rh(1) C(4) C(3) C(2) 57.2(4) yes
Rh(1) C(4) C(5) C(6) -55.6(4) yes
Rh(1) C(5) C(4) C(3) 63.5(4) yes
Rh(1) C(5) C(6) C(1) -56.8(4) yes
Rh(1) C(5) C(6) C(7) 123.3(4) yes
Rh(1) C(6) C(1) O(1) 119.3(4) yes
Rh(1) C(6) C(1) C(2) -58.2(4) yes
Rh(1) C(6) C(5) C(4) 53.1(4) yes
Rh(1) C(6) C(7) C(9) 159.8(3) yes
Rh(1) C(29) C(30) C(31) 102.4(6) yes
Rh(1) C(29) C(36) C(35) 7.1(7) yes
Rh(1) C(30) C(29) C(36) -103.7(6) yes
Rh(1) C(30) C(31) C(32) 30.9(7) yes
Rh(1) C(33) C(32) C(31) 8.0(8) yes
Rh(1) C(33) C(34) C(35) 104.3(6) yes
Rh(1) C(34) C(33) C(32) -105.8(6) yes
Rh(1) C(34) C(35) C(36) 29.2(7) yes
Rh(2) O(1) C(1) C(2) -140.9(3) yes
Rh(2) O(1) C(1) C(6) 41.6(6) yes
Rh(2) O(2) C(8) C(9) 43.1(6) yes
Rh(2) O(2) C(8) C(13) -138.4(4) yes
Rh(2) C(37) C(38) C(39) 103.9(7) yes
Rh(2) C(37) C(44) C(43) -17(1) yes
Rh(2) C(38) C(37) C(44) -103.9(7) yes
Rh(2) C(38) C(39) C(40) 6(1) yes
Rh(2) C(41) C(40) C(39) -12.5(9) yes
Rh(2) C(41) C(42) C(43) 103.4(6) yes
Rh(2) C(42) C(41) C(40) -103.2(6) yes
Rh(2) C(42) C(43) C(44) 3.6(9) yes
Cl(1) C(45) Cl(2) Cl(3) 131.4(7) yes
Cl(1) C(45) Cl(3) Cl(2) -68.8(7) yes
O(1) Rh(2) O(2) C(8) -100.2(4) yes
O(1) Rh(2) C(37) C(38) -174.3(5) yes
O(1) Rh(2) C(37) C(44) -52.8(9) yes
O(1) Rh(2) C(38) C(37) 173.8(5) yes
O(1) Rh(2) C(38) C(39) 53.9(9) yes
O(1) Rh(2) C(41) C(40) -151.2(5) yes
O(1) Rh(2) C(41) C(42) 89.8(4) yes
O(1) Rh(2) C(42) C(41) -89.5(4) yes
O(1) Rh(2) C(42) C(43) 151.3(5) yes
O(1) C(1) Rh(1) C(2) 114.4(5) yes
O(1) C(1) Rh(1) C(3) 141.1(4) yes
O(1) C(1) Rh(1) C(4) 177.1(4) yes
O(1) C(1) Rh(1) C(5) -146.1(5) yes
O(1) C(1) Rh(1) C(6) -117.2(5) yes
O(1) C(1) Rh(1) C(29) 84.1(8) yes
O(1) C(1) Rh(1) C(30) -104.8(6) yes
O(1) C(1) Rh(1) C(33) -24.4(4) yes
O(1) C(1) Rh(1) C(34) 13.2(4) yes
O(1) C(1) C(2) C(3) -172.3(4) yes
O(1) C(1) C(2) C(28) 9.0(6) yes
O(1) C(1) C(6) C(5) 174.6(4) yes
O(1) C(1) C(6) C(7) -5.4(7) yes
O(2) Rh(2) O(1) C(1) 22.6(4) yes
O(2) Rh(2) C(37) C(38) 88.8(4) yes
O(2) Rh(2) C(37) C(44) -149.6(6) yes
O(2) Rh(2) C(38) C(37) -92.2(4) yes
O(2) Rh(2) C(38) C(39) 147.9(6) yes
O(2) Rh(2) C(41) C(40) -62.8(7) yes
O(2) Rh(2) C(41) C(42) 178.2(4) yes
O(2) Rh(2) C(42) C(41) -177.6(6) yes
O(2) Rh(2) C(42) C(43) 63.2(9) yes
O(2) C(8) C(9) C(7) 3.6(7) yes
O(2) C(8) C(9) C(10) 179.4(5) yes
O(2) C(8) C(13) C(12) -178.8(5) yes
O(2) C(8) C(13) C(14) 0.4(7) yes
O(3) C(15) C(16) C(14) -1.2(7) yes
O(3) C(15) C(16) C(17) -179.1(5) yes
O(3) C(15) C(20) C(19) 177.7(5) yes
O(3) C(15) C(20) C(21) -1.6(7) yes
O(4) C(22) C(23) C(21) 5.8(8) yes
O(4) C(22) C(23) C(24) -173.9(5) yes
O(4) C(22) C(27) C(26) 172.3(5) yes
O(4) C(22) C(27) C(28) -10.8(7) yes
C(1) Rh(1) C(2) C(3) 134.0(4) yes
C(1) Rh(1) C(2) C(28) -112.6(6) yes
C(1) Rh(1) C(3) C(2) -27.9(3) yes
C(1) Rh(1) C(3) C(4) 104.4(3) yes
C(1) Rh(1) C(4) C(3) -62.8(3) yes
C(1) Rh(1) C(4) C(5) 64.2(3) yes
C(1) Rh(1) C(5) C(4) -102.9(3) yes
C(1) Rh(1) C(5) C(6) 29.6(3) yes
C(1) Rh(1) C(6) C(5) -131.0(4) yes
C(1) Rh(1) C(6) C(7) 117.5(5) yes
C(1) Rh(1) C(29) C(30) 174.9(5) yes
C(1) Rh(1) C(29) C(36) -65.9(8) yes
C(1) Rh(1) C(30) C(29) -175.7(5) yes
C(1) Rh(1) C(30) C(31) 62.8(8) yes
C(1) Rh(1) C(33) C(32) -152.5(5) yes
C(1) Rh(1) C(33) C(34) 88.3(4) yes
C(1) Rh(1) C(34) C(33) -94.7(4) yes
C(1) Rh(1) C(34) C(35) 144.1(5) yes
C(1) O(1) Rh(2) C(37) -74.6(7) yes
C(1) O(1) Rh(2) C(38) 116.6(7) yes
C(1) O(1) Rh(2) C(41) 180.0(4) yes
C(1) O(1) Rh(2) C(42) -141.1(4) yes
C(1) C(2) Rh(1) C(3) -134.0(4) yes
C(1) C(2) Rh(1) C(4) -104.7(3) yes
C(1) C(2) Rh(1) C(5) -67.0(3) yes
C(1) C(2) Rh(1) C(6) -30.9(3) yes
C(1) C(2) Rh(1) C(29) 168.9(3) yes
C(1) C(2) Rh(1) C(30) -145.6(5) yes
C(1) C(2) Rh(1) C(33) 49.9(3) yes
C(1) C(2) Rh(1) C(34) 82.8(3) yes
C(1) C(2) C(3) C(4) -1.2(7) yes
C(1) C(2) C(28) C(27) 108.0(5) yes
C(1) C(6) Rh(1) C(2) 30.6(3) yes
C(1) C(6) Rh(1) C(3) 64.8(3) yes
C(1) C(6) Rh(1) C(4) 101.9(3) yes
C(1) C(6) Rh(1) C(5) 131.0(4) yes
C(1) C(6) Rh(1) C(29) 162.3(5) yes
C(1) C(6) Rh(1) C(30) -174.8(3) yes
C(1) C(6) Rh(1) C(33) -91.0(3) yes
C(1) C(6) Rh(1) C(34) -57.2(3) yes
C(1) C(6) C(5) C(4) -3.6(7) yes
C(1) C(6) C(7) C(9) -106.8(5) yes
C(2) Rh(1) C(1) C(6) -128.5(4) yes
C(2) Rh(1) C(3) C(4) 132.3(4) yes
C(2) Rh(1) C(4) C(3) -27.5(3) yes
C(2) Rh(1) C(4) C(5) 99.4(3) yes
C(2) Rh(1) C(5) C(4) -66.4(3) yes
C(2) Rh(1) C(5) C(6) 66.1(3) yes
C(2) Rh(1) C(6) C(5) -100.5(3) yes
C(2) Rh(1) C(6) C(7) 148.1(5) yes
C(2) Rh(1) C(29) C(30) 152.8(3) yes
C(2) Rh(1) C(29) C(36) -88.0(4) yes
C(2) Rh(1) C(30) C(29) -65.2(6) yes
C(2) Rh(1) C(30) C(31) 173.2(4) yes
C(2) Rh(1) C(33) C(32) -179.0(4) yes
C(2) Rh(1) C(33) C(34) 61.8(4) yes
C(2) Rh(1) C(34) C(33) -130.0(4) yes
C(2) Rh(1) C(34) C(35) 108.9(5) yes
C(2) C(1) Rh(1) C(3) 26.7(3) yes
C(2) C(1) Rh(1) C(4) 62.8(3) yes
C(2) C(1) Rh(1) C(5) 99.5(3) yes
C(2) C(1) Rh(1) C(6) 128.5(4) yes
C(2) C(1) Rh(1) C(29) -30.2(8) yes
C(2) C(1) Rh(1) C(30) 140.8(6) yes
C(2) C(1) Rh(1) C(33) -138.7(3) yes
C(2) C(1) Rh(1) C(34) -101.2(3) yes
C(2) C(1) C(6) C(5) -2.9(6) yes
C(2) C(1) C(6) C(7) 177.1(4) yes
C(2) C(3) Rh(1) C(4) -132.3(4) yes
C(2) C(3) Rh(1) C(5) -100.2(3) yes
C(2) C(3) Rh(1) C(6) -64.4(3) yes
C(2) C(3) Rh(1) C(29) 137.1(3) yes
C(2) C(3) Rh(1) C(30) 174.6(3) yes
C(2) C(3) Rh(1) C(33) 7.7(6) yes
C(2) C(3) Rh(1) C(34) 46.1(4) yes
C(2) C(3) C(4) C(5) -5.4(8) yes
C(2) C(28) C(27) C(22) -77.8(6) yes
C(2) C(28) C(27) C(26) 99.1(5) yes
C(3) Rh(1) C(1) C(6) -101.8(3) yes
C(3) Rh(1) C(2) C(28) 113.4(6) yes
C(3) Rh(1) C(4) C(5) 126.9(4) yes
C(3) Rh(1) C(5) C(4) -31.7(3) yes
C(3) Rh(1) C(5) C(6) 100.8(3) yes
C(3) Rh(1) C(6) C(5) -66.3(3) yes
C(3) Rh(1) C(6) C(7) -177.7(4) yes
C(3) Rh(1) C(29) C(30) 123.6(4) yes
C(3) Rh(1) C(29) C(36) -117.3(4) yes
C(3) Rh(1) C(30) C(29) -73.0(4) yes
C(3) Rh(1) C(30) C(31) 165.5(4) yes
C(3) Rh(1) C(33) C(32) 176.0(4) yes
C(3) Rh(1) C(33) C(34) 56.8(6) yes
C(3) Rh(1) C(34) C(33) -154.0(3) yes
C(3) Rh(1) C(34) C(35) 84.8(5) yes
C(3) C(2) Rh(1) C(4) 29.3(3) yes
C(3) C(2) Rh(1) C(5) 67.0(3) yes
C(3) C(2) Rh(1) C(6) 103.1(3) yes
C(3) C(2) Rh(1) C(29) -57.1(4) yes
C(3) C(2) Rh(1) C(30) -11.6(7) yes
C(3) C(2) Rh(1) C(33) -176.1(3) yes
C(3) C(2) Rh(1) C(34) -143.2(3) yes
C(3) C(2) C(1) C(6) 5.3(7) yes
C(3) C(2) C(28) C(27) -70.7(6) yes
C(3) C(4) Rh(1) C(5) -126.9(4) yes
C(3) C(4) Rh(1) C(6) -99.0(3) yes
C(3) C(4) Rh(1) C(29) 99.5(3) yes
C(3) C(4) Rh(1) C(30) 137.5(3) yes
C(3) C(4) Rh(1) C(33) -134.2(5) yes
C(3) C(4) Rh(1) C(34) -4.1(8) yes
C(3) C(4) C(5) C(6) 7.9(7) yes
C(4) Rh(1) C(1) C(6) -65.7(3) yes
C(4) Rh(1) C(2) C(28) 142.7(5) yes
C(4) Rh(1) C(5) C(6) 132.5(5) yes
C(4) Rh(1) C(6) C(5) -29.1(3) yes
C(4) Rh(1) C(6) C(7) -140.5(5) yes
C(4) Rh(1) C(29) C(30) 86.1(4) yes
C(4) Rh(1) C(29) C(36) -154.7(4) yes
C(4) Rh(1) C(30) C(29) -101.5(4) yes
C(4) Rh(1) C(30) C(31) 136.9(4) yes
C(4) Rh(1) C(33) C(32) -84.7(7) yes
C(4) Rh(1) C(33) C(34) 156.1(5) yes
C(4) Rh(1) C(34) C(33) -151.0(6) yes
C(4) Rh(1) C(34) C(35) 87.8(8) yes
C(4) C(3) Rh(1) C(5) 32.0(3) yes
C(4) C(3) Rh(1) C(6) 67.8(3) yes
C(4) C(3) Rh(1) C(29) -90.7(3) yes
C(4) C(3) Rh(1) C(30) -53.2(4) yes
C(4) C(3) Rh(1) C(33) 140.0(5) yes
C(4) C(3) Rh(1) C(34) 178.4(3) yes
C(4) C(3) C(2) C(28) 177.5(4) yes
C(4) C(5) Rh(1) C(6) -132.5(5) yes
C(4) C(5) Rh(1) C(29) 60.7(4) yes
C(4) C(5) Rh(1) C(30) 90.6(3) yes
C(4) C(5) Rh(1) C(33) 176.8(3) yes
C(4) C(5) Rh(1) C(34) -147.4(4) yes
C(4) C(5) C(6) C(7) 176.4(4) yes
C(5) Rh(1) C(1) C(6) -28.9(3) yes
C(5) Rh(1) C(2) C(28) -179.5(5) yes
C(5) Rh(1) C(6) C(7) -111.5(5) yes
C(5) Rh(1) C(29) C(30) 53.7(4) yes
C(5) Rh(1) C(29) C(36) 172.9(4) yes
C(5) Rh(1) C(30) C(29) -138.7(4) yes
C(5) Rh(1) C(30) C(31) 99.8(4) yes
C(5) Rh(1) C(33) C(32) -89.7(5) yes
C(5) Rh(1) C(33) C(34) 151.0(3) yes
C(5) Rh(1) C(34) C(33) -55.6(6) yes
C(5) Rh(1) C(34) C(35) -176.8(4) yes
C(5) C(4) Rh(1) C(6) 27.9(3) yes
C(5) C(4) Rh(1) C(29) -133.6(3) yes
C(5) C(4) Rh(1) C(30) -95.6(3) yes
C(5) C(4) Rh(1) C(33) -7.3(7) yes
C(5) C(4) Rh(1) C(34) 122.8(7) yes
C(5) C(6) Rh(1) C(29) 31.3(7) yes
C(5) C(6) Rh(1) C(30) 54.2(4) yes
C(5) C(6) Rh(1) C(33) 138.0(3) yes
C(5) C(6) Rh(1) C(34) 171.7(3) yes
C(5) C(6) C(7) C(9) 73.1(6) yes
C(6) Rh(1) C(2) C(28) -143.5(5) yes
C(6) Rh(1) C(29) C(30) 31.9(7) yes
C(6) Rh(1) C(29) C(36) 151.1(5) yes
C(6) Rh(1) C(30) C(29) -167.0(3) yes
C(6) Rh(1) C(30) C(31) 71.5(5) yes
C(6) Rh(1) C(33) C(32) -116.4(5) yes
C(6) Rh(1) C(33) C(34) 124.4(4) yes
C(6) Rh(1) C(34) C(33) -65.1(4) yes
C(6) Rh(1) C(34) C(35) 173.8(4) yes
C(6) C(1) Rh(1) C(29) -158.7(6) yes
C(6) C(1) Rh(1) C(30) 12.4(7) yes
C(6) C(1) Rh(1) C(33) 92.8(3) yes
C(6) C(1) Rh(1) C(34) 130.4(3) yes
C(6) C(1) C(2) C(28) -173.4(4) yes
C(6) C(5) Rh(1) C(29) -166.8(3) yes
C(6) C(5) Rh(1) C(30) -136.9(3) yes
C(6) C(5) Rh(1) C(33) -50.7(4) yes
C(6) C(5) Rh(1) C(34) -14.9(6) yes
C(6) C(7) C(9) C(8) 67.4(6) yes
C(6) C(7) C(9) C(10) -108.4(5) yes
C(7) C(6) Rh(1) C(29) -80.2(7) yes
C(7) C(6) Rh(1) C(30) -57.3(5) yes
C(7) C(6) Rh(1) C(33) 26.6(4) yes
C(7) C(6) Rh(1) C(34) 60.3(5) yes
C(7) C(9) C(8) C(13) -174.9(4) yes
C(7) C(9) C(10) C(11) 174.6(5) yes
C(8) O(2) Rh(2) C(37) 59.9(4) yes
C(8) O(2) Rh(2) C(38) 98.2(4) yes
C(8) O(2) Rh(2) C(41) 171.7(5) yes
C(8) O(2) Rh(2) C(42) -12.3(9) yes
C(8) C(9) C(10) C(11) -1.1(8) yes
C(8) C(13) C(12) C(11) -0.1(8) yes
C(8) C(13) C(14) C(16) -75.4(6) yes
C(9) C(8) C(13) C(12) -0.4(7) yes
C(9) C(8) C(13) C(14) 178.8(5) yes
C(9) C(10) C(11) C(12) 0.7(9) yes
C(10) C(9) C(8) C(13) 0.9(7) yes
C(10) C(11) C(12) C(13) -0.1(9) yes
C(11) C(12) C(13) C(14) -179.2(5) yes
C(12) C(13) C(14) C(16) 103.8(6) yes
C(13) C(14) C(16) C(15) 92.4(6) yes
C(13) C(14) C(16) C(17) -89.8(6) yes
C(14) C(16) C(15) C(20) 177.3(5) yes
C(14) C(16) C(17) C(18) -176.8(5) yes
C(15) C(16) C(17) C(18) 1.1(8) yes
C(15) C(20) C(19) C(18) 1.8(8) yes
C(15) C(20) C(21) C(23) -89.2(6) yes
C(16) C(15) C(20) C(19) -0.8(8) yes
C(16) C(15) C(20) C(21) 179.8(5) yes
C(16) C(17) C(18) C(19) -0.2(9) yes
C(17) C(16) C(15) C(20) -0.6(8) yes
C(17) C(18) C(19) C(20) -1.3(9) yes
C(18) C(19) C(20) C(21) -178.9(5) yes
C(19) C(20) C(21) C(23) 91.5(6) yes
C(20) C(21) C(23) C(22) 81.7(7) yes
C(20) C(21) C(23) C(24) -98.5(6) yes
C(21) C(23) C(22) C(27) -177.0(5) yes
C(21) C(23) C(24) C(25) -179.1(5) yes
C(22) C(23) C(24) C(25) 0.6(8) yes
C(22) C(27) C(26) C(25) 3.0(8) yes
C(23) C(22) C(27) C(26) -5.0(7) yes
C(23) C(22) C(27) C(28) 171.9(5) yes
C(23) C(24) C(25) C(26) -2.6(9) yes
C(24) C(23) C(22) C(27) 3.3(7) yes
C(24) C(25) C(26) C(27) 0.8(9) yes
C(25) C(26) C(27) C(28) -173.9(5) yes
C(28) C(2) Rh(1) C(29) 56.4(5) yes
C(28) C(2) Rh(1) C(30) 101.8(7) yes
C(28) C(2) Rh(1) C(33) -62.7(5) yes
C(28) C(2) Rh(1) C(34) -29.8(5) yes
C(29) Rh(1) C(30) C(31) -121.6(6) yes
C(29) Rh(1) C(33) C(32) 43.8(5) yes
C(29) Rh(1) C(33) C(34) -75.4(4) yes
C(29) Rh(1) C(34) C(33) 101.7(4) yes
C(29) Rh(1) C(34) C(35) -19.4(5) yes
C(29) C(30) Rh(1) C(33) 101.4(4) yes
C(29) C(30) Rh(1) C(34) 66.8(4) yes
C(29) C(30) C(31) C(32) -51.0(9) yes
C(29) C(36) C(35) C(34) -23.8(8) yes
C(30) Rh(1) C(29) C(36) 119.2(6) yes
C(30) Rh(1) C(33) C(32) 7.1(5) yes
C(30) Rh(1) C(33) C(34) -112.2(4) yes
C(30) Rh(1) C(34) C(33) 67.2(4) yes
C(30) Rh(1) C(34) C(35) -54.0(5) yes
C(30) C(29) Rh(1) C(33) -75.8(4) yes
C(30) C(29) Rh(1) C(34) -112.4(4) yes
C(30) C(29) C(36) C(35) 87.2(7) yes
C(30) C(31) C(32) C(33) -25.8(9) yes
C(31) C(30) Rh(1) C(33) -20.2(4) yes
C(31) C(30) Rh(1) C(34) -54.8(5) yes
C(31) C(30) C(29) C(36) -1.3(10) yes
C(31) C(32) C(33) C(34) 90.0(8) yes
C(32) C(33) Rh(1) C(34) 119.2(6) yes
C(32) C(33) C(34) C(35) -1.5(10) yes
C(33) Rh(1) C(29) C(36) 43.3(4) yes
C(33) Rh(1) C(34) C(35) -121.2(6) yes
C(33) C(34) C(35) C(36) -53.0(8) yes
C(34) Rh(1) C(29) C(36) 6.7(4) yes
C(37) Rh(2) C(38) C(39) -119.9(7) yes
C(37) Rh(2) C(41) C(40) 48.3(5) yes
C(37) Rh(2) C(41) C(42) -70.7(4) yes
C(37) Rh(2) C(42) C(41) 109.1(4) yes
C(37) Rh(2) C(42) C(43) -10.2(5) yes
C(37) C(38) Rh(2) C(41) 109.6(4) yes
C(37) C(38) Rh(2) C(42) 72.5(4) yes
C(37) C(38) C(39) C(40) -73(1) yes
C(37) C(44) C(43) C(42) 8(1) yes
C(38) Rh(2) C(37) C(44) 121.6(8) yes
C(38) Rh(2) C(41) C(40) 12.3(5) yes
C(38) Rh(2) C(41) C(42) -106.7(4) yes
C(38) Rh(2) C(42) C(41) 72.5(4) yes
C(38) Rh(2) C(42) C(43) -46.8(6) yes
C(38) C(37) Rh(2) C(41) -70.1(4) yes
C(38) C(37) Rh(2) C(42) -106.8(4) yes
C(38) C(37) C(44) C(43) 65(1) yes
C(38) C(39) C(40) C(41) 4(1) yes
C(39) C(38) Rh(2) C(41) -10.3(6) yes
C(39) C(38) Rh(2) C(42) -47.4(6) yes
C(39) C(38) C(37) C(44) 0(1) yes
C(39) C(40) C(41) C(42) 67(1) yes
C(40) C(41) Rh(2) C(42) 119.0(6) yes
C(40) C(41) C(42) C(43) 0.2(10) yes
C(41) Rh(2) C(37) C(44) 51.4(6) yes
C(41) Rh(2) C(42) C(43) -119.3(7) yes
C(41) C(42) C(43) C(44) -76.5(10) yes
C(42) Rh(2) C(37) C(44) 14.8(6) yes
C(42) Rh(2) C(37) C(44) 14.8(6) yes
